data_4000361
_publ_section_title
;
Crystal structures and magnetic properties of the new alkaline
zinc oxovanadium phosphates MZn(H2O)(VO)2(PO4)2(H2PO4)
with M = K+, Rb+ and Cs+.
;
_journal_name_full 'Chemistry of Materials'
_journal_paper_doi 10.1021/cm031090k
_journal_year 2004
_chemical_formula_moiety 'H2 K0.50 O7.50 P1.50 V Zn0.50'
_chemical_formula_sum 'H2 K0.5 O7.5 P1.5 V Zn0.5'
_chemical_formula_weight 271.65
_space_group_IT_number 11
_symmetry_cell_setting monoclinic
_symmetry_space_group_name_Hall '-P 2yb'
_symmetry_space_group_name_H-M 'P 1 21/m 1'
_atom_sites_solution_hydrogens geom
_atom_sites_solution_primary direct
_atom_sites_solution_secondary difmap
_cell_angle_alpha 90.00
_cell_angle_beta 104.281(1)
_cell_angle_gamma 90.00
_cell_formula_units_Z 4
_cell_length_a 7.4459(1)
_cell_length_b 9.2160(1)
_cell_length_c 9.3199(2)
_cell_measurement_reflns_used 2591
_cell_measurement_temperature 293(2)
_cell_measurement_theta_max 34.972
_cell_measurement_theta_min 2.910
_cell_volume 619.78(2)
_diffrn_ambient_temperature 293(2)
_diffrn_measurement_device_type 'Kappa CCD'
_diffrn_measurement_method 'omega-phi scans'
_diffrn_radiation_monochromator graphite
_diffrn_radiation_source 'fine-focus sealed tube'
_diffrn_radiation_type MoK\a
_diffrn_radiation_wavelength 0.71073
_diffrn_reflns_av_R_equivalents 0.0322
_diffrn_reflns_av_sigmaI/netI 0.0480
_diffrn_reflns_limit_h_max 12
_diffrn_reflns_limit_h_min -12
_diffrn_reflns_limit_k_max 15
_diffrn_reflns_limit_k_min -15
_diffrn_reflns_limit_l_max 15
_diffrn_reflns_limit_l_min -15
_diffrn_reflns_number 6248
_diffrn_reflns_theta_max 37.05
_diffrn_reflns_theta_min 2.25
_exptl_absorpt_coefficient_mu 4.205
_exptl_absorpt_correction_type none
_exptl_crystal_colour blue
_exptl_crystal_density_diffrn 2.911
_exptl_crystal_density_meas 2.88
_exptl_crystal_density_method 'Archimede's principle in CH2Cl2'
_exptl_crystal_description plate
_exptl_crystal_F_000 528
_exptl_crystal_size_max 0.4
_exptl_crystal_size_mid 0.08
_exptl_crystal_size_min 0.08
_refine_ls_extinction_coef 0.0217(17)
_refine_ls_extinction_expression Fc^*^=kFc[1+0.001xFc^2^\l^3^/sin(2\q)]^-1/4^
_refine_ls_extinction_method SHELXL
_refine_ls_goodness_of_fit_ref 2.103
_refine_ls_hydrogen_treatment noref
_refine_ls_matrix_type full
_refine_ls_number_parameters 134
_refine_ls_number_reflns 3318
_refine_ls_number_restraints 0
_refine_ls_restrained_S_all 2.103
_refine_ls_R_factor_all 0.0636
_refine_ls_R_factor_gt 0.0475
_refine_ls_shift/su_max 0.000
_refine_ls_shift/su_mean 0.000
_refine_ls_structure_factor_coef Fsqd
_refine_ls_weighting_details 'calc w=1/[\s^2^(Fo^2^)+(0.0000P)^2^+0.0000P] where P=(Fo^2^+2Fc^2^)/3'
_refine_ls_weighting_scheme calc
_refine_ls_wR_factor_gt 0.0926
_refine_ls_wR_factor_ref 0.0946
_reflns_number_gt 2639
_reflns_number_total 3318
_reflns_threshold_expression >2sigma(I)
_cod_original_sg_symbol_H-M 'P 21/m'
_cod_original_formula_sum 'H2 K0.50 O7.50 P1.50 V Zn0.50'
_cod_database_code 4000361

loop_
_symmetry_equiv_pos_as_xyz
'x, y, z'
'-x, y+1/2, -z'
'-x, -y, -z'
'x, -y-1/2, z'

loop_
_atom_site_label
_atom_site_type_symbol
_atom_site_fract_x
_atom_site_fract_y
_atom_site_fract_z
_atom_site_U_iso_or_equiv
_atom_site_adp_type
_atom_site_occupancy
_atom_site_symmetry_multiplicity
_atom_site_calc_flag
_atom_site_refinement_flags
_atom_site_disorder_assembly
_atom_site_disorder_group
K K 0.17803(18) 0.46586(12) -0.28118(13) 0.0311(3) Uani 0.50 1 d P . .
Zn Zn 0.32949(6) 0.7500 0.38242(4) 0.01900(11) Uani 1 2 d S . .
V1 V 0.55178(7) 0.2500 0.02638(6) 0.01335(11) Uani 1 2 d S . .
V2 V 0.03905(7) 0.7500 -0.02190(6) 0.01428(12) Uani 1 2 d S . .
P1 P 0.29673(7) 0.49026(5) 0.15043(6) 0.01223(12) Uani 1 1 d . . .
P2 P 0.12789(16) 0.66193(11) -0.36731(12) 0.0150(2) Uani 0.50 1 d P . .
O1 O 0.4019(3) 0.2500 -0.1279(2) 0.0234(5) Uani 1 2 d S . .
O2 O 0.4672(2) 0.40379(16) 0.14086(17) 0.0199(3) Uani 1 1 d . . .
O3 O 0.26093(18) 0.60822(15) 0.02580(16) 0.0153(3) Uani 1 1 d . . .
O4 O 0.3364(3) 0.56088(18) 0.30204(18) 0.0311(4) Uani 1 1 d . . .
O5 O 0.1234(2) 0.39978(16) 0.1316(2) 0.0249(4) Uani 1 1 d . . .
O6 O 0.1734(3) 0.7500 -0.2192(2) 0.0183(4) Uani 1 2 d S . .
O7 O 0.0011(3) 0.7500 0.1388(3) 0.0339(6) Uani 1 2 d S . .
O8 O -0.0826(4) 0.6161(3) -0.4169(3) 0.0221(7) Uani 0.50 1 d P . .
O9 O 0.1591(4) 0.7500 0.5089(3) 0.0259(5) Uani 1 2 d S . .
O10 O 0.5828(5) 0.7865(3) 0.5293(4) 0.0337(9) Uani 0.50 1 d P . .
O11 O 0.2367(5) 0.5160(4) -0.3564(5) 0.0347(9) Uani 0.50 1 d P . .

loop_
_atom_site_aniso_label
_atom_site_aniso_U_11
_atom_site_aniso_U_22
_atom_site_aniso_U_33
_atom_site_aniso_U_23
_atom_site_aniso_U_13
_atom_site_aniso_U_12
K 0.0410(7) 0.0264(5) 0.0222(6) -0.0009(4) 0.0005(5) -0.0045(4)
Zn 0.0271(2) 0.01758(17) 0.01471(19) 0.000 0.00968(17) 0.000
V1 0.0077(2) 0.0212(2) 0.0117(2) 0.000 0.00341(19) 0.000
V2 0.0076(2) 0.0233(2) 0.0122(2) 0.000 0.00297(19) 0.000
P1 0.0108(3) 0.0163(2) 0.0099(3) -0.00211(17) 0.0033(2) 0.00039(18)
P2 0.0155(5) 0.0179(5) 0.0106(5) -0.0003(4) 0.0015(4) 0.0018(4)
O1 0.0142(12) 0.0370(13) 0.0168(12) 0.000 -0.0002(10) 0.000
O2 0.0126(8) 0.0312(8) 0.0159(8) -0.0006(6) 0.0032(6) 0.0074(6)
O3 0.0096(7) 0.0225(7) 0.0132(7) 0.0027(5) 0.0018(6) -0.0008(5)
O4 0.0545(13) 0.0257(9) 0.0110(8) -0.0050(6) 0.0043(8) 0.0100(7)
O5 0.0133(8) 0.0232(8) 0.0359(10) 0.0058(7) 0.0018(7) -0.0034(6)
O6 0.0127(11) 0.0292(11) 0.0126(10) 0.000 0.0021(9) 0.000
O7 0.0214(14) 0.0631(17) 0.0210(13) 0.000 0.0127(12) 0.000
O8 0.0166(17) 0.0349(17) 0.0139(15) -0.0015(13) 0.0020(13) -0.0065(13)
O9 0.0273(14) 0.0389(13) 0.0152(12) 0.000 0.0123(11) 0.000
O10 0.031(2) 0.027(2) 0.035(2) -0.0048(13) -0.0083(16) 0.0051(12)
O11 0.037(2) 0.0255(17) 0.031(2) -0.0114(15) -0.0122(18) 0.0121(15)
